data_7157654
loop_
_publ_author_name
'Kletskov, Alexey V.'
'Zatykina, Anastasya D.'
'Grudova, Mariya V.'
'Sinelshchikova, Anna A.'
'Grigoriev, Mikhail S.'
'Zaytsev, Vladimir P.'
'Gil, Diego M.'
'Novikov, Roman A.'
'Zubkov, Fedor I.'
'Frontera, Antonio'

_publ_section_title
;
 Raise the anchor! Synthesis, X-ray and NMR characterization of
 1,3,5-triazinanes with an axial tert-butyl group.
;
_journal_issue 41
_journal_name_full 'Organic &amp; biomolecular chemistry'
_journal_page_first 8386
_journal_page_last 8394
_journal_paper_doi 10.1039/d0ob01201g
_journal_volume 18
_journal_year 2020
_chemical_formula_moiety 'C19 H23 F2 N3 O4 S2, C D Cl3'
_chemical_formula_sum 'C20 H23 Cl3 D F2 N3 O4 S2'
_chemical_formula_weight 579.90
_space_group_crystal_system orthorhombic
_space_group_IT_number 19
_space_group_name_Hall 'P 2ac 2ab'
_space_group_name_H-M_alt 'P 21 21 21'
_atom_sites_solution_hydrogens geom
_audit_creation_method SHELXL-2018/3
_audit_update_record
;
2019-12-03 deposited with the CCDC.	2020-08-12 downloaded from the CCDC.
;
_cell_angle_alpha 90
_cell_angle_beta 90
_cell_angle_gamma 90
_cell_formula_units_Z 4
_cell_length_a 10.4481(2)
_cell_length_b 14.3121(3)
_cell_length_c 16.4591(3)
_cell_measurement_reflns_used 8174
_cell_measurement_temperature 100(2)
_cell_measurement_theta_max 28.43
_cell_measurement_theta_min 3.45
_cell_volume 2461.20(8)
_computing_structure_refinement 'SHELXL-2018/3 (Sheldrick, 2018)'
_diffrn_ambient_temperature 100(2)
_diffrn_measured_fraction_theta_full 0.995
_diffrn_measured_fraction_theta_max 0.997
_diffrn_measurement_device_type 'Bruker KAPPA APEX II area-detector diffractometer'
_diffrn_radiation_type MoK\a
_diffrn_radiation_wavelength 0.71073
_diffrn_reflns_av_R_equivalents 0.0499
_diffrn_reflns_av_unetI/netI 0.0375
_diffrn_reflns_Laue_measured_fraction_full 0.995
_diffrn_reflns_Laue_measured_fraction_max 0.997
_diffrn_reflns_limit_h_max 14
_diffrn_reflns_limit_h_min -14
_diffrn_reflns_limit_k_max 19
_diffrn_reflns_limit_k_min -20
_diffrn_reflns_limit_l_max 23
_diffrn_reflns_limit_l_min -23
_diffrn_reflns_number 38251
_diffrn_reflns_point_group_measured_fraction_full 0.997
_diffrn_reflns_point_group_measured_fraction_max 0.998
_diffrn_reflns_theta_full 25.242
_diffrn_reflns_theta_max 29.995
_diffrn_reflns_theta_min 3.451
_exptl_absorpt_coefficient_mu 0.591
_exptl_absorpt_correction_T_max 0.901
_exptl_absorpt_correction_T_min 0.821
_exptl_absorpt_correction_type multi-scan
_exptl_absorpt_process_details 'SADABS (Bruker, 2008)'
_exptl_crystal_colour colourless
_exptl_crystal_density_diffrn 1.565
_exptl_crystal_description fragment
_exptl_crystal_F_000 1192
_exptl_crystal_recrystallization_method 'Re-crystallisation from solvent: CDCl3'
_exptl_crystal_size_max 0.400
_exptl_crystal_size_mid 0.200
_exptl_crystal_size_min 0.180
_refine_diff_density_max 0.427
_refine_diff_density_min -0.536
_refine_diff_density_rms 0.060
_refine_ls_abs_structure_details
;
 Refined as an inversion twin.
;
_refine_ls_abs_structure_Flack 0.48(6)
_refine_ls_extinction_method none
_refine_ls_goodness_of_fit_ref 1.028
_refine_ls_hydrogen_treatment constr
_refine_ls_matrix_type full
_refine_ls_number_parameters 308
_refine_ls_number_reflns 7167
_refine_ls_number_restraints 0
_refine_ls_restrained_S_all 1.028
_refine_ls_R_factor_all 0.0417
_refine_ls_R_factor_gt 0.0347
_refine_ls_shift/su_max 0.001
_refine_ls_shift/su_mean 0.000
_refine_ls_structure_factor_coef Fsqd
_refine_ls_weighting_details 'w=1/[\s^2^(Fo^2^)+(0.0392P)^2^+0.8280P] where P=(Fo^2^+2Fc^2^)/3'
_refine_ls_weighting_scheme calc
_refine_ls_wR_factor_gt 0.0796
_refine_ls_wR_factor_ref 0.0830
_reflns_Friedel_coverage 0.794
_reflns_Friedel_fraction_full 0.999
_reflns_Friedel_fraction_max 1.000
_reflns_number_gt 6426
_reflns_number_total 7167
_reflns_threshold_expression 'I > 2\s(I)'
_cod_data_source_file d0ob01201g3.cif
_cod_data_source_block FT
_cod_depositor_comments 'Adding full bibliography for 7157649--7157656.cif.'
_cod_database_code 7157654
_shelx_shelxl_version_number 2018/3
_shelx_space_group_comment
;
The symmetry employed for this shelxl refinement is uniquely defined
by the following loop, which should always be used as a source of
symmetry information in preference to the above space-group names.
They are only intended as comments.
;
_shelx_estimated_absorpt_t_min 0.798
_shelx_estimated_absorpt_t_max 0.901

loop_
_space_group_symop_operation_xyz
'x, y, z'
'x+1/2, -y+1/2, -z'
'-x, y+1/2, -z+1/2'
'-x+1/2, -y, z+1/2'

loop_
_atom_site_label
_atom_site_type_symbol
_atom_site_fract_x
_atom_site_fract_y
_atom_site_fract_z
_atom_site_U_iso_or_equiv
_atom_site_adp_type
_atom_site_occupancy
_atom_site_site_symmetry_order
_atom_site_calc_flag
_atom_site_refinement_flags_posn
_atom_site_refinement_flags_adp
_atom_site_refinement_flags_occupancy
_atom_site_disorder_assembly
_atom_site_disorder_group
F1 F 0.61959(16) 0.38223(13) 0.69091(11) 0.0269(4) Uani 1 1 d . . . . .
F2 F 0.63384(16) 0.44717(13) 0.25333(11) 0.0258(4) Uani 1 1 d . . . . .
Cl3 Cl 0.57808(11) 0.14490(8) 0.55863(8) 0.0594(3) Uani 1 1 d . . . . .
Cl4 Cl 0.83022(8) 0.22712(7) 0.56127(5) 0.0395(2) Uani 1 1 d . . . . .
Cl5 Cl 0.66341(9) 0.26219(7) 0.42584(5) 0.0381(2) Uani 1 1 d . . . . .
S1 S 0.20640(6) 0.65263(4) 0.64619(3) 0.01345(12) Uani 1 1 d . . . . .
S2 S 0.20571(6) 0.69342(4) 0.33173(3) 0.01364(12) Uani 1 1 d . . . . .
O1 O 0.09256(18) 0.60131(14) 0.62779(11) 0.0184(4) Uani 1 1 d . . . . .
O2 O 0.20966(19) 0.71603(13) 0.71346(10) 0.0183(4) Uani 1 1 d . . . . .
O3 O 0.09314(18) 0.63735(14) 0.33925(11) 0.0192(4) Uani 1 1 d . . . . .
O4 O 0.20788(19) 0.77169(14) 0.27759(10) 0.0192(4) Uani 1 1 d . . . . .
N1 N 0.3576(2) 0.84376(16) 0.50600(12) 0.0120(4) Uani 1 1 d . . . . .
N3 N 0.2408(2) 0.71494(15) 0.56514(12) 0.0127(4) Uani 1 1 d . . . . .
N5 N 0.2367(2) 0.73485(15) 0.42300(12) 0.0125(4) Uani 1 1 d . . . . .
C1 C 0.6706(3) 0.2416(2) 0.53099(19) 0.0277(6) Uani 1 1 d . . . . .
D1A D 0.635492 0.297694 0.559466 0.033 Uiso 1 1 calc R U . . .
C2 C 0.3571(2) 0.77576(18) 0.57022(15) 0.0138(5) Uani 1 1 d . . . . .
H2A H 0.358541 0.808106 0.623386 0.017 Uiso 1 1 calc R U . . .
H2B H 0.434926 0.736546 0.566326 0.017 Uiso 1 1 calc R U . . .
C4 C 0.2347(2) 0.66375(18) 0.48805(14) 0.0140(5) Uani 1 1 d . . . . .
H4A H 0.155238 0.626260 0.485094 0.017 Uiso 1 1 calc R U . . .
H4B H 0.308977 0.621195 0.482792 0.017 Uiso 1 1 calc R U . . .
C6 C 0.3527(2) 0.79671(18) 0.42911(14) 0.0132(5) Uani 1 1 d . . . . .
H6A H 0.430850 0.758454 0.422191 0.016 Uiso 1 1 calc R U . . .
H6B H 0.350516 0.843572 0.384886 0.016 Uiso 1 1 calc R U . . .
C7 C 0.2820(2) 0.93129(18) 0.51748(15) 0.0135(5) Uani 1 1 d . . . . .
C8 C 0.3222(3) 0.97476(19) 0.59840(16) 0.0188(5) Uani 1 1 d . . . . .
H8A H 0.273775 1.032500 0.607394 0.028 Uiso 1 1 calc R U . . .
H8B H 0.304509 0.930712 0.642595 0.028 Uiso 1 1 calc R U . . .
H8C H 0.413900 0.988924 0.597101 0.028 Uiso 1 1 calc R U . . .
C9 C 0.3190(3) 0.99837(19) 0.44898(17) 0.0210(6) Uani 1 1 d . . . . .
H9A H 0.270869 1.056752 0.454802 0.032 Uiso 1 1 calc R U . . .
H9B H 0.410924 1.011610 0.451835 0.032 Uiso 1 1 calc R U . . .
H9C H 0.298903 0.969690 0.396441 0.032 Uiso 1 1 calc R U . . .
C10 C 0.1358(2) 0.9173(2) 0.51668(17) 0.0189(5) Uani 1 1 d . . . . .
H10A H 0.093328 0.977696 0.524537 0.028 Uiso 1 1 calc R U . . .
H10B H 0.109756 0.890672 0.464380 0.028 Uiso 1 1 calc R U . . .
H10C H 0.111306 0.874691 0.560607 0.028 Uiso 1 1 calc R U . . .
C11 C 0.3317(2) 0.57101(18) 0.65971(15) 0.0143(5) Uani 1 1 d . . . . .
C12 C 0.3172(3) 0.48071(19) 0.62962(16) 0.0175(5) Uani 1 1 d . . . . .
H12A H 0.240822 0.463332 0.602145 0.021 Uiso 1 1 calc R U . . .
C13 C 0.4148(3) 0.41652(19) 0.64005(17) 0.0195(5) Uani 1 1 d . . . . .
H13A H 0.406743 0.354411 0.620333 0.023 Uiso 1 1 calc R U . . .
C14 C 0.5245(3) 0.4454(2) 0.68004(17) 0.0190(6) Uani 1 1 d . . . . .
C15 C 0.5413(3) 0.5350(2) 0.70949(16) 0.0176(5) Uani 1 1 d . . . . .
H15A H 0.618612 0.552449 0.735872 0.021 Uiso 1 1 calc R U . . .
C16 C 0.4429(3) 0.59874(19) 0.69957(15) 0.0161(5) Uani 1 1 d . . . . .
H16A H 0.451062 0.660645 0.719743 0.019 Uiso 1 1 calc R U . . .
C21 C 0.3342(2) 0.61958(18) 0.30655(15) 0.0142(5) Uani 1 1 d . . . . .
C22 C 0.3281(3) 0.52520(19) 0.32780(16) 0.0174(5) Uani 1 1 d . . . . .
H22A H 0.254320 0.500982 0.354137 0.021 Uiso 1 1 calc R U . . .
C23 C 0.4301(3) 0.4674(2) 0.31024(16) 0.0190(5) Uani 1 1 d . . . . .
H23A H 0.427973 0.403161 0.324573 0.023 Uiso 1 1 calc R U . . .
C24 C 0.5353(3) 0.5049(2) 0.27144(16) 0.0180(5) Uani 1 1 d . . . . .
C25 C 0.5446(3) 0.5976(2) 0.25027(16) 0.0192(5) Uani 1 1 d . . . . .
H25A H 0.618845 0.620914 0.223854 0.023 Uiso 1 1 calc R U . . .
C26 C 0.4425(3) 0.6562(2) 0.26850(15) 0.0163(5) Uani 1 1 d . . . . .
H26A H 0.446489 0.720728 0.255175 0.020 Uiso 1 1 calc R U . . .

loop_
_atom_site_aniso_label
_atom_site_aniso_U_11
_atom_site_aniso_U_22
_atom_site_aniso_U_33
_atom_site_aniso_U_23
_atom_site_aniso_U_13
_atom_site_aniso_U_12
F1 0.0196(9) 0.0262(9) 0.0348(10) 0.0045(7) -0.0010(7) 0.0116(7)
F2 0.0195(9) 0.0303(9) 0.0277(9) -0.0106(8) -0.0009(7) 0.0106(7)
Cl3 0.0447(6) 0.0556(6) 0.0779(8) 0.0336(6) -0.0132(5) -0.0240(5)
Cl4 0.0313(4) 0.0465(5) 0.0409(4) 0.0097(4) -0.0084(3) -0.0040(4)
Cl5 0.0370(5) 0.0457(5) 0.0315(4) 0.0046(4) -0.0054(3) 0.0033(4)
S1 0.0115(3) 0.0160(3) 0.0128(2) 0.0037(2) 0.0007(2) 0.0014(2)
S2 0.0113(3) 0.0175(3) 0.0122(2) -0.0024(2) -0.0003(2) 0.0006(2)
O1 0.0114(9) 0.0231(10) 0.0208(9) 0.0069(8) -0.0014(7) -0.0009(8)
O2 0.0216(9) 0.0192(9) 0.0141(8) 0.0011(7) 0.0031(7) 0.0032(8)
O3 0.0113(9) 0.0276(11) 0.0189(9) -0.0066(8) 0.0000(7) -0.0022(8)
O4 0.0209(9) 0.0226(9) 0.0142(7) -0.0002(7) -0.0019(7) 0.0038(8)
N1 0.0132(10) 0.0117(10) 0.0110(9) 0.0002(8) 0.0003(7) -0.0005(8)
N3 0.0139(10) 0.0135(10) 0.0106(8) 0.0025(7) -0.0011(7) -0.0020(8)
N5 0.0124(10) 0.0138(10) 0.0112(8) 0.0002(8) 0.0002(7) -0.0021(8)
C1 0.0263(15) 0.0242(15) 0.0326(15) 0.0009(13) 0.0026(12) -0.0026(13)
C2 0.0121(12) 0.0136(11) 0.0156(10) 0.0010(9) -0.0022(9) -0.0014(9)
C4 0.0168(12) 0.0115(12) 0.0136(10) -0.0002(8) -0.0002(9) -0.0023(10)
C6 0.0123(12) 0.0137(11) 0.0135(10) -0.0021(9) 0.0029(9) -0.0020(9)
C7 0.0139(12) 0.0119(11) 0.0146(10) -0.0004(8) 0.0007(9) 0.0016(10)
C8 0.0222(14) 0.0152(12) 0.0190(12) -0.0051(10) -0.0030(10) 0.0018(10)
C9 0.0263(15) 0.0161(12) 0.0207(12) 0.0050(10) 0.0031(11) 0.0017(11)
C10 0.0130(12) 0.0210(14) 0.0226(12) -0.0008(10) -0.0003(10) 0.0041(10)
C11 0.0118(11) 0.0169(12) 0.0142(11) 0.0054(9) 0.0005(9) 0.0012(9)
C12 0.0167(14) 0.0181(12) 0.0176(11) 0.0013(9) -0.0020(9) -0.0004(10)
C13 0.0218(14) 0.0160(13) 0.0206(12) 0.0004(10) 0.0018(11) 0.0014(10)
C14 0.0170(13) 0.0212(13) 0.0190(12) 0.0062(10) 0.0029(10) 0.0064(10)
C15 0.0140(12) 0.0219(13) 0.0170(12) 0.0052(10) -0.0015(10) 0.0011(10)
C16 0.0168(12) 0.0165(12) 0.0151(11) 0.0042(10) -0.0019(9) -0.0003(10)
C21 0.0127(11) 0.0169(12) 0.0130(10) -0.0058(9) 0.0013(9) 0.0007(10)
C22 0.0167(12) 0.0185(12) 0.0169(11) -0.0024(10) 0.0013(10) -0.0039(10)
C23 0.0233(14) 0.0162(12) 0.0175(12) -0.0038(10) -0.0017(10) -0.0006(11)
C24 0.0147(13) 0.0223(14) 0.0169(11) -0.0092(10) -0.0027(9) 0.0042(11)
C25 0.0136(12) 0.0262(14) 0.0176(11) -0.0050(11) 0.0029(10) -0.0036(11)
C26 0.0168(12) 0.0169(12) 0.0152(11) -0.0027(10) 0.0018(9) -0.0022(11)

loop_
_atom_type_symbol
_atom_type_description
_atom_type_scat_dispersion_real
_atom_type_scat_dispersion_imag
_atom_type_scat_source
C C 0.0033 0.0016 'International Tables Vol C Tables 4.2.6.8 and 6.1.1.4'
H H 0.0000 0.0000 'International Tables Vol C Tables 4.2.6.8 and 6.1.1.4'
D D 0.0000 0.0000 'International Tables Vol C Tables 4.2.6.8 and 6.1.1.4'
F F 0.0171 0.0103 'International Tables Vol C Tables 4.2.6.8 and 6.1.1.4'
N N 0.0061 0.0033 'International Tables Vol C Tables 4.2.6.8 and 6.1.1.4'
O O 0.0106 0.0060 'International Tables Vol C Tables 4.2.6.8 and 6.1.1.4'
S S 0.1246 0.1234 'International Tables Vol C Tables 4.2.6.8 and 6.1.1.4'
Cl Cl 0.1484 0.1585 'International Tables Vol C Tables 4.2.6.8 and 6.1.1.4'

loop_
_geom_angle_atom_site_label_1
_geom_angle_atom_site_label_2
_geom_angle_atom_site_label_3
_geom_angle
_geom_angle_site_symmetry_1
_geom_angle_site_symmetry_3
_geom_angle_publ_flag
O1 S1 O2 120.59(12) . . ?
O1 S1 N3 106.76(11) . . ?
O2 S1 N3 106.17(11) . . ?
O1 S1 C11 107.64(12) . . ?
O2 S1 C11 107.67(12) . . ?
N3 S1 C11 107.38(11) . . ?
O3 S2 O4 120.42(12) . . ?
O3 S2 N5 106.55(11) . . ?
O4 S2 N5 106.44(11) . . ?
O3 S2 C21 108.14(12) . . ?
O4 S2 C21 108.16(12) . . ?
N5 S2 C21 106.33(11) . . ?
C6 N1 C2 109.3(2) . . ?
C6 N1 C7 119.12(19) . . ?
C2 N1 C7 118.26(19) . . ?
C4 N3 C2 111.94(19) . . ?
C4 N3 S1 114.93(16) . . ?
C2 N3 S1 116.56(16) . . ?
C4 N5 C6 111.61(19) . . ?
C4 N5 S2 114.23(17) . . ?
C6 N5 S2 115.55(15) . . ?
Cl3 C1 Cl4 111.04(18) . . ?
Cl3 C1 Cl5 111.44(18) . . ?
Cl4 C1 Cl5 109.92(17) . . ?
Cl3 C1 D1A 108.1 . . ?
Cl4 C1 D1A 108.1 . . ?
Cl5 C1 D1A 108.1 . . ?
N1 C2 N3 110.82(19) . . ?
N1 C2 H2A 109.5 . . ?
N3 C2 H2A 109.5 . . ?
N1 C2 H2B 109.5 . . ?
N3 C2 H2B 109.5 . . ?
H2A C2 H2B 108.1 . . ?
N3 C4 N5 106.4(2) . . ?
N3 C4 H4A 110.4 . . ?
N5 C4 H4A 110.4 . . ?
N3 C4 H4B 110.4 . . ?
N5 C4 H4B 110.4 . . ?
H4A C4 H4B 108.6 . . ?
N1 C6 N5 111.36(19) . . ?
N1 C6 H6A 109.4 . . ?
N5 C6 H6A 109.4 . . ?
N1 C6 H6B 109.4 . . ?
N5 C6 H6B 109.4 . . ?
H6A C6 H6B 108.0 . . ?
N1 C7 C9 107.4(2) . . ?
N1 C7 C8 107.9(2) . . ?
C9 C7 C8 108.5(2) . . ?
N1 C7 C10 114.5(2) . . ?
C9 C7 C10 109.0(2) . . ?
C8 C7 C10 109.4(2) . . ?
C7 C8 H8A 109.5 . . ?
C7 C8 H8B 109.5 . . ?
H8A C8 H8B 109.5 . . ?
C7 C8 H8C 109.5 . . ?
H8A C8 H8C 109.5 . . ?
H8B C8 H8C 109.5 . . ?
C7 C9 H9A 109.5 . . ?
C7 C9 H9B 109.5 . . ?
H9A C9 H9B 109.5 . . ?
C7 C9 H9C 109.5 . . ?
H9A C9 H9C 109.5 . . ?
H9B C9 H9C 109.5 . . ?
C7 C10 H10A 109.5 . . ?
C7 C10 H10B 109.5 . . ?
H10A C10 H10B 109.5 . . ?
C7 C10 H10C 109.5 . . ?
H10A C10 H10C 109.5 . . ?
H10B C10 H10C 109.5 . . ?
C12 C11 C16 121.6(2) . . ?
C12 C11 S1 119.2(2) . . ?
C16 C11 S1 119.3(2) . . ?
C13 C12 C11 119.5(2) . . ?
C13 C12 H12A 120.3 . . ?
C11 C12 H12A 120.3 . . ?
C12 C13 C14 118.1(3) . . ?
C12 C13 H13A 120.9 . . ?
C14 C13 H13A 120.9 . . ?
F1 C14 C15 118.6(3) . . ?
F1 C14 C13 118.1(3) . . ?
C15 C14 C13 123.3(3) . . ?
C14 C15 C16 118.4(3) . . ?
C14 C15 H15A 120.8 . . ?
C16 C15 H15A 120.8 . . ?
C15 C16 C11 119.2(3) . . ?
C15 C16 H16A 120.4 . . ?
C11 C16 H16A 120.4 . . ?
C26 C21 C22 120.8(2) . . ?
C26 C21 S2 120.0(2) . . ?
C22 C21 S2 119.2(2) . . ?
C23 C22 C21 119.5(3) . . ?
C23 C22 H22A 120.3 . . ?
C21 C22 H22A 120.3 . . ?
C22 C23 C24 118.6(3) . . ?
C22 C23 H23A 120.7 . . ?
C24 C23 H23A 120.7 . . ?
F2 C24 C25 118.6(3) . . ?
F2 C24 C23 118.1(3) . . ?
C25 C24 C23 123.3(3) . . ?
C24 C25 C26 118.3(3) . . ?
C24 C25 H25A 120.9 . . ?
C26 C25 H25A 120.9 . . ?
C25 C26 C21 119.5(3) . . ?
C25 C26 H26A 120.3 . . ?
C21 C26 H26A 120.3 . . ?

loop_
_geom_bond_atom_site_label_1
_geom_bond_atom_site_label_2
_geom_bond_distance
_geom_bond_site_symmetry_2
_geom_bond_publ_flag
F1 C14 1.355(3) . ?
F2 C24 1.354(3) . ?
Cl3 C1 1.748(3) . ?
Cl4 C1 1.752(3) . ?
Cl5 C1 1.757(3) . ?
S1 O1 1.430(2) . ?
S1 O2 1.4321(19) . ?
S1 N3 1.644(2) . ?
S1 C11 1.769(3) . ?
S2 O3 1.429(2) . ?
S2 O4 1.431(2) . ?
S2 N5 1.647(2) . ?
S2 C21 1.758(3) . ?
N1 C6 1.435(3) . ?
N1 C2 1.437(3) . ?
N1 C7 1.493(3) . ?
N3 C4 1.466(3) . ?
N3 C2 1.497(3) . ?
N5 C4 1.477(3) . ?
N5 C6 1.504(3) . ?
C1 D1A 1.0000 . ?
C2 H2A 0.9900 . ?
C2 H2B 0.9900 . ?
C4 H4A 0.9900 . ?
C4 H4B 0.9900 . ?
C6 H6A 0.9900 . ?
C6 H6B 0.9900 . ?
C7 C9 1.530(3) . ?
C7 C8 1.529(4) . ?
C7 C10 1.541(4) . ?
C8 H8A 0.9800 . ?
C8 H8B 0.9800 . ?
C8 H8C 0.9800 . ?
C9 H9A 0.9800 . ?
C9 H9B 0.9800 . ?
C9 H9C 0.9800 . ?
C10 H10A 0.9800 . ?
C10 H10B 0.9800 . ?
C10 H10C 0.9800 . ?
C11 C12 1.392(4) . ?
C11 C16 1.391(4) . ?
C12 C13 1.383(4) . ?
C12 H12A 0.9500 . ?
C13 C14 1.385(4) . ?
C13 H13A 0.9500 . ?
C14 C15 1.383(4) . ?
C15 C16 1.385(4) . ?
C15 H15A 0.9500 . ?
C16 H16A 0.9500 . ?
C21 C26 1.396(4) . ?
C21 C22 1.397(4) . ?
C22 C23 1.379(4) . ?
C22 H22A 0.9500 . ?
C23 C24 1.380(4) . ?
C23 H23A 0.9500 . ?
C24 C25 1.374(4) . ?
C25 C26 1.390(4) . ?
C25 H25A 0.9500 . ?
C26 H26A 0.9500 . ?

loop_
_geom_hbond_atom_site_label_D
_geom_hbond_atom_site_label_H
_geom_hbond_atom_site_label_A
_geom_hbond_distance_DH
_geom_hbond_distance_HA
_geom_hbond_distance_DA
_geom_hbond_angle_DHA
_geom_hbond_site_symmetry_A
_geom_hbond_publ_flag
C1 D1A F1 1.00 2.48 3.356(4) 145.5 . yes
C2 H2A O3 0.99 2.64 3.138(3) 110.9 2_566 yes
C8 H8C Cl3 0.98 2.89 3.675(3) 138.3 1_565 yes
C9 H9C F2 0.98 2.58 3.445(3) 146.7 3_655 yes
C10 H10B N5 0.98 2.68 3.211(4) 114.2 . yes
C10 H10C N3 0.98 2.66 3.198(4) 115.0 . yes
C15 H15A F2 0.95 2.60 3.479(3) 153.6 4_665 yes
C23 H23A Cl4 0.95 2.84 3.649(3) 144.0 2_456 yes

loop_
_geom_torsion_atom_site_label_1
_geom_torsion_atom_site_label_2
_geom_torsion_atom_site_label_3
_geom_torsion_atom_site_label_4
_geom_torsion
_geom_torsion_site_symmetry_1
_geom_torsion_site_symmetry_2
_geom_torsion_site_symmetry_3
_geom_torsion_site_symmetry_4
_geom_torsion_publ_flag
O1 S1 N3 C4 -46.6(2) . . . . ?
O2 S1 N3 C4 -176.41(18) . . . . ?
C11 S1 N3 C4 68.6(2) . . . . ?
O1 S1 N3 C2 179.56(18) . . . . ?
O2 S1 N3 C2 49.7(2) . . . . ?
C11 S1 N3 C2 -65.2(2) . . . . ?
O3 S2 N5 C4 48.6(2) . . . . ?
O4 S2 N5 C4 178.28(17) . . . . ?
C21 S2 N5 C4 -66.57(19) . . . . ?
O3 S2 N5 C6 -179.88(17) . . . . ?
O4 S2 N5 C6 -50.2(2) . . . . ?
C21 S2 N5 C6 64.9(2) . . . . ?
C6 N1 C2 N3 -57.9(3) . . . . ?
C7 N1 C2 N3 82.8(3) . . . . ?
C4 N3 C2 N1 60.2(3) . . . . ?
S1 N3 C2 N1 -164.60(17) . . . . ?
C2 N3 C4 N5 -57.6(2) . . . . ?
S1 N3 C4 N5 166.43(16) . . . . ?
C6 N5 C4 N3 56.6(2) . . . . ?
S2 N5 C4 N3 -169.98(16) . . . . ?
C2 N1 C6 N5 57.4(3) . . . . ?
C7 N1 C6 N5 -82.9(3) . . . . ?
C4 N5 C6 N1 -58.7(3) . . . . ?
S2 N5 C6 N1 168.56(16) . . . . ?
C6 N1 C7 C9 -53.8(3) . . . . ?
C2 N1 C7 C9 169.4(2) . . . . ?
C6 N1 C7 C8 -170.6(2) . . . . ?
C2 N1 C7 C8 52.6(3) . . . . ?
C6 N1 C7 C10 67.4(3) . . . . ?
C2 N1 C7 C10 -69.5(3) . . . . ?
O1 S1 C11 C12 18.2(2) . . . . ?
O2 S1 C11 C12 149.6(2) . . . . ?
N3 S1 C11 C12 -96.4(2) . . . . ?
O1 S1 C11 C16 -162.30(19) . . . . ?
O2 S1 C11 C16 -30.9(2) . . . . ?
N3 S1 C11 C16 83.1(2) . . . . ?
C16 C11 C12 C13 0.6(4) . . . . ?
S1 C11 C12 C13 -179.9(2) . . . . ?
C11 C12 C13 C14 -0.4(4) . . . . ?
C12 C13 C14 F1 179.4(2) . . . . ?
C12 C13 C14 C15 -0.4(4) . . . . ?
F1 C14 C15 C16 -178.8(2) . . . . ?
C13 C14 C15 C16 1.0(4) . . . . ?
C14 C15 C16 C11 -0.8(4) . . . . ?
C12 C11 C16 C15 0.0(4) . . . . ?
S1 C11 C16 C15 -179.44(19) . . . . ?
O3 S2 C21 C26 157.7(2) . . . . ?
O4 S2 C21 C26 25.8(2) . . . . ?
N5 S2 C21 C26 -88.2(2) . . . . ?
O3 S2 C21 C22 -24.7(2) . . . . ?
O4 S2 C21 C22 -156.6(2) . . . . ?
N5 S2 C21 C22 89.4(2) . . . . ?
C26 C21 C22 C23 -0.6(4) . . . . ?
S2 C21 C22 C23 -178.2(2) . . . . ?
C21 C22 C23 C24 -0.5(4) . . . . ?
C22 C23 C24 F2 -178.9(2) . . . . ?
C22 C23 C24 C25 1.0(4) . . . . ?
F2 C24 C25 C26 179.5(2) . . . . ?
C23 C24 C25 C26 -0.4(4) . . . . ?
C24 C25 C26 C21 -0.7(4) . . . . ?
C22 C21 C26 C25 1.2(4) . . . . ?
S2 C21 C26 C25 178.77(19) . . . . ?
